data_7021104
loop_
_publ_author_name
'Gu, Jin-Zhong'
'Wu, Jiang'
'Lv, Dong-Yu'
'Tang, Yu'
'Zhu, Kongyang'
'Wu, Jincai'

_publ_section_title
;
 Lanthanide coordination polymers based on 5-(2'-carboxylphenyl)
 nicotinate: syntheses, structure diversity, dehydration/hydration,
 luminescence and magnetic properties.
;
_journal_issue 14
_journal_name_full 'Dalton transactions (Cambridge, England : 2003)'
_journal_page_first 4822
_journal_page_last 4830
_journal_paper_doi 10.1039/c2dt32674d
_journal_volume 42
_journal_year 2013
_chemical_formula_sum 'C38 H25 N4 O9 Sm'
_chemical_formula_weight 831.97
_chemical_name_systematic
;
?
;
_space_group_IT_number 148
_symmetry_cell_setting trigonal
_symmetry_space_group_name_Hall '-R 3'
_symmetry_space_group_name_H-M 'R -3 :H'
_atom_sites_solution_hydrogens geom
_atom_sites_solution_primary direct
_atom_sites_solution_secondary difmap
_audit_creation_method SHELXL-97
_cell_angle_alpha 90.00
_cell_angle_beta 90.00
_cell_angle_gamma 120.00
_cell_formula_units_Z 18
_cell_length_a 31.18(3)
_cell_length_b 31.18(3)
_cell_length_c 18.229(19)
_cell_measurement_temperature 296(2)
_cell_volume 15348(3)
_computing_cell_refinement 'Bruker SAINT'
_computing_data_collection 'Bruker APEX2'
_computing_data_reduction 'Bruker SAINT'
_computing_molecular_graphics 'Bruker SHELXTL'
_computing_publication_material 'Bruker SHELXTL'
_computing_structure_refinement 'SHELXL-97 (Sheldrick, 2008)'
_computing_structure_solution 'SHELXS-97 (Sheldrick, 2008)'
_diffrn_ambient_temperature 296(2)
_diffrn_measured_fraction_theta_full 0.976
_diffrn_measured_fraction_theta_max 0.976
_diffrn_measurement_device_type 'Bruker APEX-II CCD'
_diffrn_measurement_method '\f and \w scans'
_diffrn_radiation_monochromator graphite
_diffrn_radiation_source 'fine-focus sealed tube'
_diffrn_radiation_type MoK\a
_diffrn_radiation_wavelength 0.71073
_diffrn_reflns_av_R_equivalents 0.0837
_diffrn_reflns_av_sigmaI/netI 0.1072
_diffrn_reflns_limit_h_max 37
_diffrn_reflns_limit_h_min -30
_diffrn_reflns_limit_k_max 28
_diffrn_reflns_limit_k_min -37
_diffrn_reflns_limit_l_max 10
_diffrn_reflns_limit_l_min -21
_diffrn_reflns_number 17322
_diffrn_reflns_theta_full 25.10
_diffrn_reflns_theta_max 25.10
_diffrn_reflns_theta_min 2.26
_exptl_absorpt_coefficient_mu 1.785
_exptl_absorpt_correction_T_max 0.7394
_exptl_absorpt_correction_T_min 0.7166
_exptl_absorpt_correction_type multi-scan
_exptl_crystal_colour yellow
_exptl_crystal_density_diffrn 1.620
_exptl_crystal_density_method 'not measured'
_exptl_crystal_description block
_exptl_crystal_F_000 7470
_exptl_crystal_size_max 0.20
_exptl_crystal_size_mid 0.20
_exptl_crystal_size_min 0.18
_platon_squeeze_details
;
;
_refine_diff_density_max 1.787
_refine_diff_density_min -2.847
_refine_diff_density_rms 0.167
_refine_ls_extinction_method none
_refine_ls_goodness_of_fit_ref 1.006
_refine_ls_hydrogen_treatment constr
_refine_ls_matrix_type full
_refine_ls_number_parameters 470
_refine_ls_number_reflns 5935
_refine_ls_number_restraints 0
_refine_ls_restrained_S_all 1.006
_refine_ls_R_factor_all 0.1054
_refine_ls_R_factor_gt 0.0568
_refine_ls_shift/su_max 0.001
_refine_ls_shift/su_mean 0.000
_refine_ls_structure_factor_coef Fsqd
_refine_ls_weighting_details 'calc w=1/[\s^2^(Fo^2^)+(0.0698P)^2^+0.0000P] where P=(Fo^2^+2Fc^2^)/3'
_refine_ls_weighting_scheme calc
_refine_ls_wR_factor_gt 0.1292
_refine_ls_wR_factor_ref 0.1514
_reflns_number_gt 3666
_reflns_number_total 5935
_reflns_threshold_expression >2sigma(I)
_cod_data_source_file c2dt32674d.txt
_cod_data_source_block r-3
_cod_depositor_comments
;
The following automatic conversions were performed:

'_symmetry_cell_setting' value 'Trigonal' changed to 'trigonal'
according to /home/saulius/struct/CIF-dictionaries/cif_core.dic
dictionary named 'cif_core.dic' version 2.4.2 from 2011-04-26.

Automatic conversion script
Id: cif_fix_values 1891 2012-01-12 08:04:46Z andrius 
;
_cod_original_cell_volume 15353(27)
_cod_original_sg_symbol_H-M R-3
_cod_database_code 7021104

loop_
_symmetry_equiv_pos_as_xyz
'x, y, z'
'-y, x-y, z'
'-x+y, -x, z'
'x+2/3, y+1/3, z+1/3'
'-y+2/3, x-y+1/3, z+1/3'
'-x+y+2/3, -x+1/3, z+1/3'
'x+1/3, y+2/3, z+2/3'
'-y+1/3, x-y+2/3, z+2/3'
'-x+y+1/3, -x+2/3, z+2/3'
'-x, -y, -z'
'y, -x+y, -z'
'x-y, x, -z'
'-x+2/3, -y+1/3, -z+1/3'
'y+2/3, -x+y+1/3, -z+1/3'
'x-y+2/3, x+1/3, -z+1/3'
'-x+1/3, -y+2/3, -z+2/3'
'y+1/3, -x+y+2/3, -z+2/3'
'x-y+1/3, x+2/3, -z+2/3'

loop_
_atom_site_label
_atom_site_type_symbol
_atom_site_fract_x
_atom_site_fract_y
_atom_site_fract_z
_atom_site_U_iso_or_equiv
_atom_site_adp_type
_atom_site_occupancy
_atom_site_symmetry_multiplicity
_atom_site_calc_flag
_atom_site_refinement_flags
Sm1 Sm 0.631082(14) 0.841559(15) 0.41971(2) 0.03279(17) Uani 1 1 d .
O1 O 0.5958(2) 0.7885(2) 0.5311(3) 0.0560(17) Uani 1 1 d .
O2 O 0.5464(2) 0.7684(2) 0.4344(3) 0.0480(15) Uani 1 1 d .
O3 O 0.3922(3) 0.6035(2) 0.2146(4) 0.0698(19) Uani 1 1 d .
H3 H 0.3706 0.5761 0.2006 0.105 Uiso 1 1 calc R
O4 O 0.4053(3) 0.5654(3) 0.3093(4) 0.072(2) Uani 1 1 d .
O5 O 0.6803(2) 0.93485(18) 0.3857(3) 0.0430(14) Uani 1 1 d .
O6 O 0.69879(19) 0.88723(18) 0.3194(3) 0.0400(13) Uani 1 1 d .
O7 O 0.82552(19) 1.08234(19) 0.6388(3) 0.0397(13) Uani 1 1 d .
O8 O 0.8369(2) 1.13414(19) 0.5441(3) 0.0462(15) Uani 1 1 d .
O9 O 0.6185(7) 0.8260(4) 0.6843(6) 0.296(12) Uani 1 1 d .
H1W H 0.6119 0.8151 0.6406 0.355 Uiso 1 1 d R
H2W H 0.6298 0.8443 0.6459 0.355 Uiso 1 1 d R
N1 N 0.4267(3) 0.7278(3) 0.3425(5) 0.070(2) Uani 1 1 d .
N2 N 0.8247(3) 0.9795(2) 0.4884(4) 0.0434(17) Uani 1 1 d .
N3 N 0.5753(2) 0.8754(2) 0.4709(3) 0.0359(16) Uani 1 1 d .
N4 N 0.6644(2) 0.8997(2) 0.5356(3) 0.0397(16) Uani 1 1 d .
C1 C 0.5540(3) 0.7614(3) 0.5005(5) 0.044(2) Uani 1 1 d .
C2 C 0.5126(3) 0.7206(3) 0.5460(5) 0.043(2) Uani 1 1 d .
C3 C 0.5243(4) 0.7116(4) 0.6175(5) 0.060(3) Uani 1 1 d .
H3A H 0.5565 0.7307 0.6347 0.072 Uiso 1 1 calc R
C4 C 0.4895(4) 0.6754(4) 0.6623(6) 0.073(3) Uani 1 1 d .
H4 H 0.4980 0.6700 0.7089 0.087 Uiso 1 1 calc R
C5 C 0.4412(4) 0.6469(4) 0.6362(6) 0.079(3) Uani 1 1 d .
H5 H 0.4171 0.6227 0.6661 0.095 Uiso 1 1 calc R
C6 C 0.4290(4) 0.6542(4) 0.5674(6) 0.069(3) Uani 1 1 d .
H6 H 0.3966 0.6346 0.5513 0.083 Uiso 1 1 calc R
C7 C 0.4639(3) 0.6903(3) 0.5202(5) 0.050(2) Uani 1 1 d .
C8 C 0.4476(3) 0.6899(3) 0.4433(5) 0.052(2) Uani 1 1 d .
C9 C 0.4422(4) 0.7281(4) 0.4112(6) 0.062(3) Uani 1 1 d .
H9 H 0.4500 0.7557 0.4400 0.075 Uiso 1 1 calc R
C10 C 0.4155(4) 0.6871(4) 0.3011(6) 0.061(3) Uani 1 1 d .
H10 H 0.4061 0.6867 0.2526 0.073 Uiso 1 1 calc R
C11 C 0.4175(3) 0.6460(3) 0.3270(5) 0.053(2) Uani 1 1 d .
C12 C 0.4344(3) 0.6487(3) 0.3989(5) 0.053(2) Uani 1 1 d .
H12 H 0.4369 0.6223 0.4176 0.063 Uiso 1 1 calc R
C13 C 0.4043(3) 0.6004(4) 0.2844(5) 0.052(2) Uani 1 1 d .
C14 C 0.7046(3) 0.9298(3) 0.3347(4) 0.0365(19) Uani 1 1 d .
C15 C 0.7388(3) 0.9735(3) 0.2875(4) 0.0324(18) Uani 1 1 d .
C16 C 0.7278(3) 0.9740(3) 0.2142(5) 0.050(2) Uani 1 1 d .
H16 H 0.7008 0.9463 0.1939 0.059 Uiso 1 1 calc R
C17 C 0.7563(4) 1.0153(3) 0.1695(5) 0.057(3) Uani 1 1 d .
H17 H 0.7482 1.0151 0.1204 0.069 Uiso 1 1 calc R
C18 C 0.7963(4) 1.0560(3) 0.1993(5) 0.053(2) Uani 1 1 d .
H18 H 0.8153 1.0836 0.1701 0.064 Uiso 1 1 calc R
C19 C 0.8091(3) 1.0565(3) 0.2729(5) 0.046(2) Uani 1 1 d .
H19 H 0.8365 1.0843 0.2922 0.055 Uiso 1 1 calc R
C20 C 0.7804(3) 1.0149(3) 0.3179(4) 0.0346(18) Uani 1 1 d .
C21 C 0.7962(3) 1.0154(3) 0.3957(4) 0.0321(18) Uani 1 1 d .
C22 C 0.8067(3) 0.9795(3) 0.4209(5) 0.042(2) Uani 1 1 d .
H22 H 0.8009 0.9537 0.3893 0.050 Uiso 1 1 calc R
C23 C 0.8308(3) 1.0157(3) 0.5356(4) 0.040(2) Uani 1 1 d .
H23 H 0.8417 1.0153 0.5829 0.048 Uiso 1 1 calc R
C24 C 0.8213(3) 1.0535(3) 0.5162(4) 0.0335(18) Uani 1 1 d .
C25 C 0.8048(3) 1.0538(3) 0.4446(4) 0.0351(19) Uani 1 1 d .
H25 H 0.7995 1.0793 0.4296 0.042 Uiso 1 1 calc R
C26 C 0.8289(3) 1.0936(3) 0.5716(4) 0.0345(19) Uani 1 1 d .
C27 C 0.5309(3) 0.8622(3) 0.4406(4) 0.042(2) Uani 1 1 d .
H27 H 0.5199 0.8401 0.4014 0.050 Uiso 1 1 calc R
C28 C 0.5005(3) 0.8810(3) 0.4665(5) 0.054(2) Uani 1 1 d .
H28 H 0.4700 0.8712 0.4448 0.064 Uiso 1 1 calc R
C29 C 0.5167(3) 0.9135(4) 0.5235(5) 0.055(2) Uani 1 1 d .
H29 H 0.4972 0.9264 0.5403 0.066 Uiso 1 1 calc R
C30 C 0.5627(3) 0.9281(3) 0.5576(4) 0.042(2) Uani 1 1 d .
C31 C 0.5907(3) 0.9073(3) 0.5291(4) 0.0355(19) Uani 1 1 d .
C32 C 0.5815(4) 0.9615(3) 0.6188(5) 0.053(2) Uani 1 1 d .
H32 H 0.5629 0.9749 0.6370 0.064 Uiso 1 1 calc R
C33 C 0.6252(3) 0.9739(3) 0.6506(5) 0.047(2) Uani 1 1 d .
H33 H 0.6365 0.9958 0.6901 0.057 Uiso 1 1 calc R
C34 C 0.6544(3) 0.9535(3) 0.6234(4) 0.040(2) Uani 1 1 d .
C35 C 0.6373(3) 0.9203(3) 0.5631(4) 0.0370(19) Uani 1 1 d .
C36 C 0.7012(3) 0.9651(3) 0.6560(5) 0.054(2) Uani 1 1 d .
H36 H 0.7139 0.9868 0.6954 0.064 Uiso 1 1 calc R
C37 C 0.7267(3) 0.9435(3) 0.6277(5) 0.058(3) Uani 1 1 d .
H37 H 0.7569 0.9505 0.6480 0.070 Uiso 1 1 calc R
C38 C 0.7073(3) 0.9115(3) 0.5690(5) 0.048(2) Uani 1 1 d .
H38 H 0.7251 0.8970 0.5515 0.058 Uiso 1 1 calc R

loop_
_atom_site_aniso_label
_atom_site_aniso_U_11
_atom_site_aniso_U_22
_atom_site_aniso_U_33
_atom_site_aniso_U_23
_atom_site_aniso_U_13
_atom_site_aniso_U_12
Sm1 0.0308(3) 0.0326(3) 0.0360(3) -0.00055(19) -0.00033(19) 0.0166(2)
O1 0.041(4) 0.052(4) 0.057(4) 0.014(3) -0.002(3) 0.010(3)
O2 0.034(3) 0.046(4) 0.053(4) 0.003(3) 0.001(3) 0.012(3)
O3 0.069(5) 0.054(4) 0.064(5) -0.004(4) -0.007(4) 0.014(4)
O4 0.093(6) 0.055(4) 0.072(5) -0.006(4) -0.024(4) 0.040(4)
O5 0.052(4) 0.030(3) 0.048(4) 0.005(3) 0.010(3) 0.021(3)
O6 0.046(3) 0.029(3) 0.049(3) -0.004(3) 0.003(3) 0.022(3)
O7 0.047(3) 0.037(3) 0.038(3) -0.003(3) 0.001(3) 0.023(3)
O8 0.063(4) 0.025(3) 0.052(4) -0.002(3) 0.001(3) 0.023(3)
O9 0.54(3) 0.108(10) 0.095(9) 0.026(7) -0.003(12) 0.053(14)
N1 0.073(6) 0.058(6) 0.082(7) -0.012(5) -0.015(5) 0.035(5)
N2 0.050(4) 0.036(4) 0.050(5) -0.009(3) -0.008(4) 0.026(4)
N3 0.036(4) 0.033(4) 0.041(4) 0.000(3) -0.003(3) 0.019(3)
N4 0.043(4) 0.039(4) 0.042(4) 0.000(3) 0.001(3) 0.024(4)
C1 0.043(5) 0.047(5) 0.053(6) -0.005(5) -0.001(5) 0.029(5)
C2 0.041(5) 0.027(4) 0.050(6) 0.003(4) 0.010(4) 0.008(4)
C3 0.054(6) 0.066(7) 0.052(6) 0.018(5) 0.004(5) 0.023(5)
C4 0.063(7) 0.065(7) 0.075(7) 0.030(6) 0.004(6) 0.021(6)
C5 0.062(7) 0.061(7) 0.077(8) 0.025(6) 0.019(6) 0.001(6)
C6 0.040(6) 0.068(7) 0.065(7) 0.007(6) -0.003(5) 0.001(5)
C7 0.049(6) 0.042(5) 0.050(6) -0.006(5) -0.003(5) 0.015(5)
C8 0.047(6) 0.043(6) 0.058(6) 0.002(5) -0.002(5) 0.016(5)
C9 0.067(7) 0.049(6) 0.063(7) -0.008(5) -0.004(6) 0.023(5)
C10 0.067(7) 0.052(6) 0.063(7) 0.003(5) -0.004(5) 0.029(6)
C11 0.054(6) 0.046(6) 0.061(6) 0.001(5) -0.002(5) 0.027(5)
C12 0.054(6) 0.042(5) 0.064(7) 0.002(5) -0.002(5) 0.024(5)
C13 0.042(5) 0.060(7) 0.050(6) -0.003(5) -0.005(5) 0.022(5)
C14 0.029(4) 0.036(5) 0.044(5) -0.009(4) -0.008(4) 0.016(4)
C15 0.037(5) 0.032(4) 0.030(5) -0.005(4) -0.002(4) 0.018(4)
C16 0.052(6) 0.037(5) 0.053(6) -0.010(5) -0.015(5) 0.017(5)
C17 0.073(7) 0.048(6) 0.044(6) 0.006(5) -0.008(5) 0.026(6)
C18 0.061(6) 0.053(6) 0.040(6) 0.009(5) 0.007(5) 0.024(5)
C19 0.042(5) 0.037(5) 0.052(6) 0.007(4) 0.004(4) 0.013(4)
C20 0.043(5) 0.035(5) 0.032(4) -0.003(4) -0.002(4) 0.025(4)
C21 0.029(4) 0.024(4) 0.039(5) 0.001(4) 0.000(4) 0.011(4)
C22 0.043(5) 0.036(5) 0.044(5) -0.009(4) -0.008(4) 0.020(4)
C23 0.050(5) 0.034(5) 0.038(5) 0.002(4) -0.002(4) 0.023(4)
C24 0.030(4) 0.033(4) 0.034(5) 0.000(4) 0.001(4) 0.013(4)
C25 0.037(5) 0.031(4) 0.039(5) 0.006(4) 0.003(4) 0.018(4)
C26 0.033(5) 0.040(5) 0.032(5) -0.003(4) 0.000(4) 0.018(4)
C27 0.039(5) 0.046(5) 0.041(5) -0.003(4) -0.003(4) 0.023(4)
C28 0.046(6) 0.063(6) 0.057(6) 0.007(5) -0.002(5) 0.031(5)
C29 0.057(6) 0.068(7) 0.053(6) -0.003(5) 0.000(5) 0.042(6)
C30 0.041(5) 0.041(5) 0.045(5) 0.003(4) 0.011(4) 0.022(4)
C31 0.034(5) 0.027(4) 0.041(5) 0.004(4) 0.004(4) 0.012(4)
C32 0.069(7) 0.049(6) 0.046(6) -0.009(5) 0.005(5) 0.033(5)
C33 0.054(6) 0.034(5) 0.048(6) -0.009(4) 0.000(5) 0.018(5)
C34 0.040(5) 0.033(5) 0.042(5) 0.003(4) 0.002(4) 0.013(4)
C35 0.037(5) 0.031(4) 0.039(5) -0.001(4) 0.002(4) 0.014(4)
C36 0.060(6) 0.046(6) 0.044(5) -0.012(4) -0.009(5) 0.019(5)
C37 0.046(6) 0.068(7) 0.059(6) -0.028(5) -0.020(5) 0.028(5)
C38 0.039(5) 0.046(5) 0.058(6) -0.011(5) -0.003(5) 0.020(4)

loop_
_atom_type_symbol
_atom_type_description
_atom_type_scat_dispersion_real
_atom_type_scat_dispersion_imag
_atom_type_scat_source
C C 0.0033 0.0016 'International Tables Vol C Tables 4.2.6.8 and 6.1.1.4'
H H 0.0000 0.0000 'International Tables Vol C Tables 4.2.6.8 and 6.1.1.4'
N N 0.0061 0.0033 'International Tables Vol C Tables 4.2.6.8 and 6.1.1.4'
O O 0.0106 0.0060 'International Tables Vol C Tables 4.2.6.8 and 6.1.1.4'
Sm Sm -0.1638 3.4418 'International Tables Vol C Tables 4.2.6.8 and 6.1.1.4'

loop_
_geom_angle_atom_site_label_1
_geom_angle_atom_site_label_2
_geom_angle_atom_site_label_3
_geom_angle
_geom_angle_site_symmetry_1
_geom_angle_site_symmetry_3
O6 Sm1 O8 71.51(19) 16_665 12_656
O6 Sm1 O7 76.09(19) 16_665 9_564
O8 Sm1 O7 137.22(18) 12_656 9_564
O6 Sm1 O2 76.95(19) 16_665 .
O8 Sm1 O2 120.41(19) 12_656 .
O7 Sm1 O2 77.02(19) 9_564 .
O6 Sm1 O1 95.5(2) 16_665 .
O8 Sm1 O1 81.5(2) 12_656 .
O7 Sm1 O1 129.31(19) 9_564 .
O2 Sm1 O1 52.61(19) . .
O6 Sm1 O5 122.32(18) 16_665 .
O8 Sm1 O5 94.94(19) 12_656 .
O7 Sm1 O5 79.43(17) 9_564 .
O2 Sm1 O5 144.41(19) . .
O1 Sm1 O5 138.91(19) . .
O6 Sm1 O6 72.75(19) 16_665 .
O8 Sm1 O6 72.68(18) 12_656 .
O7 Sm1 O6 71.55(19) 9_564 .
O2 Sm1 O6 140.46(18) . .
O1 Sm1 O6 153.89(18) . .
O5 Sm1 O6 50.03(16) . .
O6 Sm1 N3 146.30(19) 16_665 .
O8 Sm1 N3 138.8(2) 12_656 .
O7 Sm1 N3 81.6(2) 9_564 .
O2 Sm1 N3 73.58(19) . .
O1 Sm1 N3 79.4(2) . .
O5 Sm1 N3 76.92(18) . .
O6 Sm1 N3 123.30(17) . .
O6 Sm1 N4 146.94(19) 16_665 .
O8 Sm1 N4 76.3(2) 12_656 .
O7 Sm1 N4 135.50(19) 9_564 .
O2 Sm1 N4 114.6(2) . .
O1 Sm1 N4 72.3(2) . .
O5 Sm1 N4 67.14(19) . .
O6 Sm1 N4 104.6(2) . .
N3 Sm1 N4 63.3(2) . .
O6 Sm1 Sm1 38.23(12) 16_665 16_665
O8 Sm1 Sm1 67.60(15) 12_656 16_665
O7 Sm1 Sm1 69.65(14) 9_564 16_665
O2 Sm1 Sm1 111.46(13) . 16_665
O1 Sm1 Sm1 129.71(16) . 16_665
O5 Sm1 Sm1 84.32(12) . 16_665
O6 Sm1 Sm1 34.51(11) . 16_665
N3 Sm1 Sm1 148.15(14) . 16_665
N4 Sm1 Sm1 131.36(15) . 16_665
C1 O1 Sm1 92.9(5) . .
C1 O2 Sm1 93.2(5) . .
C13 O3 H3 109.5 . .
C14 O5 Sm1 95.3(5) . .
C14 O6 Sm1 157.2(5) . 16_665
C14 O6 Sm1 94.0(5) . .
Sm1 O6 Sm1 107.25(19) 16_665 .
C26 O7 Sm1 134.8(5) . 5_665
C26 O8 Sm1 140.0(5) . 11_566
H1W O9 H2W 55.9 . .
C9 N1 C10 116.5(9) . .
C23 N2 C22 117.6(7) . .
C27 N3 C31 118.3(7) . .
C27 N3 Sm1 121.3(5) . .
C31 N3 Sm1 120.4(5) . .
C38 N4 C35 117.7(7) . .
C38 N4 Sm1 123.2(5) . .
C35 N4 Sm1 119.1(5) . .
O1 C1 O2 121.3(8) . .
O1 C1 C2 118.3(8) . .
O2 C1 C2 120.4(8) . .
C7 C2 C3 118.1(8) . .
C7 C2 C1 123.8(8) . .
C3 C2 C1 118.1(8) . .
C4 C3 C2 122.1(9) . .
C4 C3 H3A 118.9 . .
C2 C3 H3A 118.9 . .
C3 C4 C5 118.6(10) . .
C3 C4 H4 120.7 . .
C5 C4 H4 120.7 . .
C6 C5 C4 120.7(9) . .
C6 C5 H5 119.7 . .
C4 C5 H5 119.7 . .
C5 C6 C7 122.0(9) . .
C5 C6 H6 119.0 . .
C7 C6 H6 119.0 . .
C6 C7 C2 118.5(8) . .
C6 C7 C8 116.5(8) . .
C2 C7 C8 124.7(8) . .
C12 C8 C9 115.6(9) . .
C12 C8 C7 119.8(8) . .
C9 C8 C7 124.5(9) . .
N1 C9 C8 125.1(9) . .
N1 C9 H9 117.4 . .
C8 C9 H9 117.4 . .
N1 C10 C11 124.1(9) . .
N1 C10 H10 118.0 . .
C11 C10 H10 118.0 . .
C10 C11 C12 116.6(9) . .
C10 C11 C13 125.8(9) . .
C12 C11 C13 117.6(8) . .
C8 C12 C11 121.9(9) . .
C8 C12 H12 119.0 . .
C11 C12 H12 119.0 . .
O4 C13 O3 124.1(9) . .
O4 C13 C11 123.7(9) . .
O3 C13 C11 112.2(9) . .
O5 C14 O6 120.6(7) . .
O5 C14 C15 120.5(7) . .
O6 C14 C15 118.8(7) . .
C16 C15 C20 119.3(7) . .
C16 C15 C14 119.6(7) . .
C20 C15 C14 121.0(7) . .
C15 C16 C17 121.7(8) . .
C15 C16 H16 119.2 . .
C17 C16 H16 119.2 . .
C18 C17 C16 119.0(8) . .
C18 C17 H17 120.5 . .
C16 C17 H17 120.5 . .
C17 C18 C19 121.0(8) . .
C17 C18 H18 119.5 . .
C19 C18 H18 119.5 . .
C18 C19 C20 120.0(8) . .
C18 C19 H19 120.0 . .
C20 C19 H19 120.0 . .
C15 C20 C19 119.0(7) . .
C15 C20 C21 121.9(7) . .
C19 C20 C21 119.1(7) . .
C22 C21 C25 116.9(7) . .
C22 C21 C20 120.9(7) . .
C25 C21 C20 121.9(7) . .
N2 C22 C21 124.4(7) . .
N2 C22 H22 117.8 . .
C21 C22 H22 117.8 . .
N2 C23 C24 122.9(7) . .
N2 C23 H23 118.6 . .
C24 C23 H23 118.6 . .
C23 C24 C25 118.2(7) . .
C23 C24 C26 120.7(7) . .
C25 C24 C26 121.1(7) . .
C21 C25 C24 119.9(7) . .
C21 C25 H25 120.0 . .
C24 C25 H25 120.0 . .
O7 C26 O8 127.6(7) . .
O7 C26 C24 117.1(7) . .
O8 C26 C24 115.3(7) . .
N3 C27 C28 122.2(8) . .
N3 C27 H27 118.9 . .
C28 C27 H27 118.9 . .
C29 C28 C27 119.1(8) . .
C29 C28 H28 120.5 . .
C27 C28 H28 120.5 . .
C28 C29 C30 120.8(8) . .
C28 C29 H29 119.6 . .
C30 C29 H29 119.6 . .
C29 C30 C31 116.7(8) . .
C29 C30 C32 123.6(8) . .
C31 C30 C32 119.6(8) . .
N3 C31 C30 122.8(7) . .
N3 C31 C35 118.6(7) . .
C30 C31 C35 118.6(7) . .
C33 C32 C30 122.0(9) . .
C33 C32 H32 119.0 . .
C30 C32 H32 119.0 . .
C32 C33 C34 119.9(8) . .
C32 C33 H33 120.1 . .
C34 C33 H33 120.1 . .
C35 C34 C33 120.0(8) . .
C35 C34 C36 117.8(8) . .
C33 C34 C36 122.2(8) . .
N4 C35 C34 121.6(7) . .
N4 C35 C31 118.5(7) . .
C34 C35 C31 119.9(7) . .
C37 C36 C34 118.9(8) . .
C37 C36 H36 120.5 . .
C34 C36 H36 120.5 . .
C36 C37 C38 119.6(9) . .
C36 C37 H37 120.2 . .
C38 C37 H37 120.2 . .
N4 C38 C37 124.5(8) . .
N4 C38 H38 117.8 . .
C37 C38 H38 117.8 . .

loop_
_geom_bond_atom_site_label_1
_geom_bond_atom_site_label_2
_geom_bond_distance
_geom_bond_site_symmetry_2
Sm1 O6 2.391(5) 16_665
Sm1 O8 2.404(5) 12_656
Sm1 O7 2.439(5) 9_564
Sm1 O2 2.496(6) .
Sm1 O1 2.500(6) .
Sm1 O5 2.596(6) .
Sm1 O6 2.612(5) .
Sm1 N3 2.616(7) .
Sm1 N4 2.636(7) .
Sm1 Sm1 4.031(3) 16_665
O1 C1 1.272(10) .
O2 C1 1.267(10) .
O3 C13 1.345(10) .
O3 H3 0.8200 .
O4 C13 1.197(10) .
O5 C14 1.257(9) .
O6 C14 1.278(9) .
O6 Sm1 2.391(5) 16_665
O7 C26 1.264(9) .
O7 Sm1 2.439(5) 5_665
O8 C26 1.263(9) .
O8 Sm1 2.404(5) 11_566
O9 H1W 0.8507 .
O9 H2W 0.8592 .
N1 C9 1.340(11) .
N1 C10 1.366(12) .
N2 C23 1.353(10) .
N2 C22 1.352(10) .
N3 C27 1.348(10) .
N3 C31 1.368(9) .
N4 C38 1.342(10) .
N4 C35 1.387(10) .
C1 C2 1.527(12) .
C2 C7 1.409(11) .
C2 C3 1.419(11) .
C3 C4 1.376(12) .
C3 H3A 0.9300 .
C4 C5 1.394(14) .
C4 H4 0.9300 .
C5 C6 1.362(13) .
C5 H5 0.9300 .
C6 C7 1.403(12) .
C6 H6 0.9300 .
C7 C8 1.490(12) .
C8 C12 1.395(12) .
C8 C9 1.412(13) .
C9 H9 0.9300 .
C10 C11 1.395(12) .
C10 H10 0.9300 .
C11 C12 1.399(12) .
C11 C13 1.485(13) .
C12 H12 0.9300 .
C14 C15 1.510(11) .
C15 C16 1.382(11) .
C15 C20 1.408(10) .
C16 C17 1.403(12) .
C16 H16 0.9300 .
C17 C18 1.370(12) .
C17 H17 0.9300 .
C18 C19 1.396(11) .
C18 H18 0.9300 .
C19 C20 1.413(11) .
C19 H19 0.9300 .
C20 C21 1.500(10) .
C21 C22 1.392(10) .
C21 C25 1.408(10) .
C22 H22 0.9300 .
C23 C24 1.398(10) .
C23 H23 0.9300 .
C24 C25 1.404(10) .
C24 C26 1.530(10) .
C25 H25 0.9300 .
C27 C28 1.422(11) .
C27 H27 0.9300 .
C28 C29 1.362(12) .
C28 H28 0.9300 .
C29 C30 1.415(12) .
C29 H29 0.9300 .
C30 C31 1.422(11) .
C30 C32 1.435(11) .
C31 C35 1.437(11) .
C32 C33 1.348(12) .
C32 H32 0.9300 .
C33 C34 1.436(11) .
C33 H33 0.9300 .
C34 C35 1.419(11) .
C34 C36 1.444(11) .
C36 C37 1.372(12) .
C36 H36 0.9300 .
C37 C38 1.381(11) .
C37 H37 0.9300 .
C38 H38 0.9300 .

loop_
_geom_hbond_atom_site_label_D
_geom_hbond_atom_site_label_H
_geom_hbond_atom_site_label_A
_geom_hbond_distance_DH
_geom_hbond_distance_HA
_geom_hbond_distance_DA
_geom_hbond_angle_DHA
_geom_hbond_site_symmetry_A
O3 H3 N2 0.82 1.98 2.711(9) 148.0 8_654
O9 H1W O1 0.85 2.12 2.974(14) 179.5 .

loop_
_geom_torsion_atom_site_label_1
_geom_torsion_atom_site_label_2
_geom_torsion_atom_site_label_3
_geom_torsion_atom_site_label_4
_geom_torsion
_geom_torsion_site_symmetry_1
_geom_torsion_site_symmetry_4
O6 Sm1 O1 C1 -70.0(5) 16_665 .
O8 Sm1 O1 C1 -140.3(5) 12_656 .
O7 Sm1 O1 C1 6.6(6) 9_564 .
O2 Sm1 O1 C1 -1.0(4) . .
O5 Sm1 O1 C1 131.9(5) . .
O6 Sm1 O1 C1 -131.3(5) . .
N3 Sm1 O1 C1 76.4(5) . .
N4 Sm1 O1 C1 141.5(5) . .
Sm1 Sm1 O1 C1 -88.9(5) 16_665 .
O6 Sm1 O2 C1 108.6(5) 16_665 .
O8 Sm1 O2 C1 49.5(5) 12_656 .
O7 Sm1 O2 C1 -173.0(5) 9_564 .
O1 Sm1 O2 C1 1.0(4) . .
O5 Sm1 O2 C1 -123.2(5) . .
O6 Sm1 O2 C1 149.2(4) . .
N3 Sm1 O2 C1 -88.0(5) . .
N4 Sm1 O2 C1 -38.6(5) . .
Sm1 Sm1 O2 C1 125.3(4) 16_665 .
O6 Sm1 O5 C14 -8.1(5) 16_665 .
O8 Sm1 O5 C14 63.1(5) 12_656 .
O7 Sm1 O5 C14 -74.1(5) 9_564 .
O2 Sm1 O5 C14 -123.3(5) . .
O1 Sm1 O5 C14 145.9(4) . .
O6 Sm1 O5 C14 0.7(4) . .
N3 Sm1 O5 C14 -157.8(5) . .
N4 Sm1 O5 C14 136.0(5) . .
Sm1 Sm1 O5 C14 -3.7(4) 16_665 .
O6 Sm1 O6 C14 171.6(6) 16_665 .
O8 Sm1 O6 C14 -112.9(5) 12_656 .
O7 Sm1 O6 C14 90.9(4) 9_564 .
O2 Sm1 O6 C14 130.0(4) . .
O1 Sm1 O6 C14 -122.3(5) . .
O5 Sm1 O6 C14 -0.6(4) . .
N3 Sm1 O6 C14 24.7(5) . .
N4 Sm1 O6 C14 -42.7(5) . .
Sm1 Sm1 O6 C14 171.6(6) 16_665 .
O6 Sm1 O6 Sm1 0.0 16_665 16_665
O8 Sm1 O6 Sm1 75.5(2) 12_656 16_665
O7 Sm1 O6 Sm1 -80.7(2) 9_564 16_665
O2 Sm1 O6 Sm1 -41.6(4) . 16_665
O1 Sm1 O6 Sm1 66.1(5) . 16_665
O5 Sm1 O6 Sm1 -172.3(3) . 16_665
N3 Sm1 O6 Sm1 -147.0(2) . 16_665
N4 Sm1 O6 Sm1 145.7(2) . 16_665
O6 Sm1 N3 C27 -18.5(8) 16_665 .
O8 Sm1 N3 C27 -166.2(5) 12_656 .
O7 Sm1 N3 C27 30.3(6) 9_564 .
O2 Sm1 N3 C27 -48.5(6) . .
O1 Sm1 N3 C27 -102.5(6) . .
O5 Sm1 N3 C27 111.3(6) . .
O6 Sm1 N3 C27 91.7(6) . .
N4 Sm1 N3 C27 -177.9(6) . .
Sm1 Sm1 N3 C27 55.8(7) 16_665 .
O6 Sm1 N3 C31 161.9(5) 16_665 .
O8 Sm1 N3 C31 14.2(7) 12_656 .
O7 Sm1 N3 C31 -149.3(6) 9_564 .
O2 Sm1 N3 C31 131.9(6) . .
O1 Sm1 N3 C31 77.9(5) . .
O5 Sm1 N3 C31 -68.3(5) . .
O6 Sm1 N3 C31 -87.9(6) . .
N4 Sm1 N3 C31 2.5(5) . .
Sm1 Sm1 N3 C31 -123.7(5) 16_665 .
O6 Sm1 N4 C38 19.7(8) 16_665 .
O8 Sm1 N4 C38 6.6(6) 12_656 .
O7 Sm1 N4 C38 -139.4(6) 9_564 .
O2 Sm1 N4 C38 124.1(6) . .
O1 Sm1 N4 C38 92.0(6) . .
O5 Sm1 N4 C38 -94.9(6) . .
O6 Sm1 N4 C38 -61.0(6) . .
N3 Sm1 N4 C38 178.7(7) . .
Sm1 Sm1 N4 C38 -35.8(7) 16_665 .
O6 Sm1 N4 C35 -161.7(5) 16_665 .
O8 Sm1 N4 C35 -174.8(6) 12_656 .
O7 Sm1 N4 C35 39.2(6) 9_564 .
O2 Sm1 N4 C35 -57.3(6) . .
O1 Sm1 N4 C35 -89.4(5) . .
O5 Sm1 N4 C35 83.7(5) . .
O6 Sm1 N4 C35 117.6(5) . .
N3 Sm1 N4 C35 -2.7(5) . .
Sm1 Sm1 N4 C35 142.8(5) 16_665 .
Sm1 O1 C1 O2 1.9(8) . .
Sm1 O1 C1 C2 -176.7(6) . .
Sm1 O2 C1 O1 -1.9(8) . .
Sm1 O2 C1 C2 176.7(6) . .
O1 C1 C2 C7 175.5(8) . .
O2 C1 C2 C7 -3.1(12) . .
O1 C1 C2 C3 -6.7(12) . .
O2 C1 C2 C3 174.7(8) . .
C7 C2 C3 C4 -1.6(14) . .
C1 C2 C3 C4 -179.5(9) . .
C2 C3 C4 C5 -0.2(16) . .
C3 C4 C5 C6 1.2(17) . .
C4 C5 C6 C7 -0.2(18) . .
C5 C6 C7 C2 -1.6(16) . .
C5 C6 C7 C8 171.9(10) . .
C3 C2 C7 C6 2.4(13) . .
C1 C2 C7 C6 -179.7(8) . .
C3 C2 C7 C8 -170.5(9) . .
C1 C2 C7 C8 7.3(13) . .
C6 C7 C8 C12 -62.5(12) . .
C2 C7 C8 C12 110.6(10) . .
C6 C7 C8 C9 114.6(11) . .
C2 C7 C8 C9 -72.3(13) . .
C10 N1 C9 C8 -0.2(15) . .
C12 C8 C9 N1 -1.5(15) . .
C7 C8 C9 N1 -178.7(9) . .
C9 N1 C10 C11 2.7(15) . .
N1 C10 C11 C12 -3.3(14) . .
N1 C10 C11 C13 178.1(9) . .
C9 C8 C12 C11 0.8(13) . .
C7 C8 C12 C11 178.2(8) . .
C10 C11 C12 C8 1.4(14) . .
C13 C11 C12 C8 -179.9(9) . .
C10 C11 C13 O4 -178.0(9) . .
C12 C11 C13 O4 3.4(14) . .
C10 C11 C13 O3 3.3(14) . .
C12 C11 C13 O3 -175.3(8) . .
Sm1 O5 C14 O6 -1.2(8) . .
Sm1 O5 C14 C15 175.1(6) . .
Sm1 O6 C14 O5 160.2(9) 16_665 .
Sm1 O6 C14 O5 1.2(8) . .
Sm1 O6 C14 C15 -16.2(17) 16_665 .
Sm1 O6 C14 C15 -175.2(6) . .
O5 C14 C15 C16 -113.1(9) . .
O6 C14 C15 C16 63.3(10) . .
O5 C14 C15 C20 63.3(10) . .
O6 C14 C15 C20 -120.3(8) . .
C20 C15 C16 C17 -1.4(13) . .
C14 C15 C16 C17 175.0(8) . .
C15 C16 C17 C18 0.5(14) . .
C16 C17 C18 C19 0.5(14) . .
C17 C18 C19 C20 -0.5(13) . .
C16 C15 C20 C19 1.4(11) . .
C14 C15 C20 C19 -175.0(7) . .
C16 C15 C20 C21 -176.0(7) . .
C14 C15 C20 C21 7.6(11) . .
C18 C19 C20 C15 -0.5(12) . .
C18 C19 C20 C21 177.0(7) . .
C15 C20 C21 C22 56.5(10) . .
C19 C20 C21 C22 -120.9(8) . .
C15 C20 C21 C25 -128.5(8) . .
C19 C20 C21 C25 54.2(10) . .
C23 N2 C22 C21 3.3(12) . .
C25 C21 C22 N2 -0.6(12) . .
C20 C21 C22 N2 174.7(7) . .
C22 N2 C23 C24 -3.0(12) . .
N2 C23 C24 C25 0.1(12) . .
N2 C23 C24 C26 -179.8(7) . .
C22 C21 C25 C24 -2.4(11) . .
C20 C21 C25 C24 -177.6(7) . .
C23 C24 C25 C21 2.7(11) . .
C26 C24 C25 C21 -177.4(7) . .
Sm1 O7 C26 O8 5.3(12) 5_665 .
Sm1 O7 C26 C24 -172.9(5) 5_665 .
Sm1 O8 C26 O7 -9.4(14) 11_566 .
Sm1 O8 C26 C24 168.9(5) 11_566 .
C23 C24 C26 O7 -25.9(11) . .
C25 C24 C26 O7 154.2(7) . .
C23 C24 C26 O8 155.6(7) . .
C25 C24 C26 O8 -24.3(10) . .
C31 N3 C27 C28 1.0(12) . .
Sm1 N3 C27 C28 -178.6(6) . .
N3 C27 C28 C29 0.3(13) . .
C27 C28 C29 C30 -1.0(14) . .
C28 C29 C30 C31 0.3(13) . .
C28 C29 C30 C32 -178.8(9) . .
C27 N3 C31 C30 -1.7(11) . .
Sm1 N3 C31 C30 177.9(5) . .
C27 N3 C31 C35 178.2(7) . .
Sm1 N3 C31 C35 -2.2(9) . .
C29 C30 C31 N3 1.1(11) . .
C32 C30 C31 N3 -179.8(7) . .
C29 C30 C31 C35 -178.8(7) . .
C32 C30 C31 C35 0.4(11) . .
C29 C30 C32 C33 179.0(9) . .
C31 C30 C32 C33 -0.1(13) . .
C30 C32 C33 C34 -0.2(13) . .
C32 C33 C34 C35 0.2(12) . .
C32 C33 C34 C36 -179.3(8) . .
C38 N4 C35 C34 1.3(11) . .
Sm1 N4 C35 C34 -177.4(5) . .
C38 N4 C35 C31 -178.5(7) . .
Sm1 N4 C35 C31 2.8(9) . .
C33 C34 C35 N4 -179.8(7) . .
C36 C34 C35 N4 -0.3(11) . .
C33 C34 C35 C31 0.1(11) . .
C36 C34 C35 C31 179.5(7) . .
N3 C31 C35 N4 -0.4(11) . .
C30 C31 C35 N4 179.5(7) . .
N3 C31 C35 C34 179.8(7) . .
C30 C31 C35 C34 -0.3(11) . .
C35 C34 C36 C37 -0.4(12) . .
C33 C34 C36 C37 179.0(8) . .
C34 C36 C37 C38 0.1(14) . .
C35 N4 C38 C37 -1.6(13) . .
Sm1 N4 C38 C37 177.0(7) . .
C36 C37 C38 N4 0.9(15) . .

loop_
_platon_squeeze_void_nr
_platon_squeeze_void_average_x
_platon_squeeze_void_average_y
_platon_squeeze_void_average_z
_platon_squeeze_void_volume
_platon_squeeze_void_count_electrons
_platon_squeeze_void_content
1 0.000 0.000 0.000 95 19 ' '
2 0.000 0.000 0.500 11 1 ' '
3 0.333 0.667 0.667 95 19 ' '
4 0.333 0.667 0.167 10 1 ' '
5 0.667 0.333 0.333 95 19 ' '
6 0.667 0.333 0.833 10 1 ' '
